data_1572843
loop_
_publ_author_name
'Balayan, Kajal'
'Sharma, Himanshu'
'Vanka, Kumar'
'Gonnade, Rajesh G.'
'Sen, Sakya S.'

_publ_section_title
;
 Uncovering diverse reactivity of NHCs with diazoalkane: C-H activation,
 C[double bond, length as m-dash]C bond formation, and access to
 N-heterocyclic methylenehydrazine.
;
_journal_issue 44
_journal_name_full 'Chemical science'
_journal_page_first 18387
_journal_page_last 18394
_journal_paper_doi 10.1039/d4sc05740f
_journal_volume 15
_journal_year 2024
_chemical_formula_moiety 'C34 H50 N4 O2'
_chemical_formula_sum 'C34 H50 N4 O2'
_chemical_formula_weight 546.78
_space_group_crystal_system monoclinic
_space_group_IT_number 14
_space_group_name_Hall '-P 2yn'
_space_group_name_H-M_alt 'P 1 21/n 1'
_atom_sites_solution_hydrogens geom
_audit_creation_method SHELXL-2018/3
_audit_update_record
;
2024-04-10 deposited with the CCDC.	2024-10-07 downloaded from the CCDC.
;
_cell_angle_alpha 90
_cell_angle_beta 100.144(3)
_cell_angle_gamma 90
_cell_formula_units_Z 4
_cell_length_a 10.5986(12)
_cell_length_b 14.3442(17)
_cell_length_c 21.841(3)
_cell_measurement_reflns_used 9876
_cell_measurement_temperature 100(2)
_cell_measurement_theta_max 28.20
_cell_measurement_theta_min 2.32
_cell_volume 3268.5(7)
_computing_cell_refinement 'SAINT (Bruker, 2016)'
_computing_data_collection 'APEX3 (Bruker, 2016)'
_computing_data_reduction 'SAINT (Bruker, 2016)'
_computing_molecular_graphics 'Bruker SHELXTL, Mercury 2020.20'
_computing_publication_material 'Bruker SHELXTL'
_computing_structure_refinement 'SHELXL-2018/3 (Sheldrick, 2018)'
_computing_structure_solution 'SHELXT 2014/5 (Sheldrick, 2014)'
_diffrn_ambient_temperature 100(2)
_diffrn_detector 'Photon II CPAD Area Detector'
_diffrn_detector_area_resol_mean 7.39
_diffrn_measured_fraction_theta_full 0.999
_diffrn_measured_fraction_theta_max 0.996
_diffrn_measurement_device '\k-geometry diffractometer'
_diffrn_measurement_device_type 'Bruker D8 VENTURE Kappa Duo PHOTON II CPAD'
_diffrn_measurement_method '\f and \w scans'
_diffrn_radiation_monochromator 'multilayer mirrors'
_diffrn_radiation_type MoK\a
_diffrn_radiation_wavelength 0.71073
_diffrn_reflns_av_R_equivalents 0.0935
_diffrn_reflns_av_unetI/netI 0.0479
_diffrn_reflns_Laue_measured_fraction_full 0.999
_diffrn_reflns_Laue_measured_fraction_max 0.996
_diffrn_reflns_limit_h_max 14
_diffrn_reflns_limit_h_min -14
_diffrn_reflns_limit_k_max 19
_diffrn_reflns_limit_k_min -19
_diffrn_reflns_limit_l_max 29
_diffrn_reflns_limit_l_min -29
_diffrn_reflns_number 86204
_diffrn_reflns_point_group_measured_fraction_full 0.999
_diffrn_reflns_point_group_measured_fraction_max 0.996
_diffrn_reflns_theta_full 25.242
_diffrn_reflns_theta_max 28.400
_diffrn_reflns_theta_min 2.315
_diffrn_source 'micro-focus sealed tube'
_diffrn_source_type 'Incoatech I\mS HB'
_exptl_absorpt_coefficient_mu 0.069
_exptl_absorpt_correction_T_max 0.1525
_exptl_absorpt_correction_T_min 0.1065
_exptl_absorpt_correction_type multi-scan
_exptl_absorpt_process_details
;
 SADABS 2016/2: Krause, L., Herbst-Irmer, R., Sheldrick G.M. & Stalke D.,
 J. Appl. Cryst. 48 (2015) 3-10
;
_exptl_crystal_colour yellow
_exptl_crystal_density_diffrn 1.111
_exptl_crystal_description plate
_exptl_crystal_F_000 1192
_exptl_crystal_size_max 0.210
_exptl_crystal_size_mid 0.170
_exptl_crystal_size_min 0.080
_refine_diff_density_max 0.505
_refine_diff_density_min -0.400
_refine_diff_density_rms 0.051
_refine_ls_extinction_method none
_refine_ls_goodness_of_fit_ref 1.106
_refine_ls_hydrogen_treatment constr
_refine_ls_matrix_type full
_refine_ls_number_parameters 372
_refine_ls_number_reflns 8174
_refine_ls_number_restraints 0
_refine_ls_restrained_S_all 1.106
_refine_ls_R_factor_all 0.0991
_refine_ls_R_factor_gt 0.0715
_refine_ls_shift/su_max 0.000
_refine_ls_shift/su_mean 0.000
_refine_ls_structure_factor_coef Fsqd
_refine_ls_weighting_details 'w=1/[\s^2^(Fo^2^)+(0.0357P)^2^+2.9575P] where P=(Fo^2^+2Fc^2^)/3'
_refine_ls_weighting_scheme calc
_refine_ls_wR_factor_gt 0.1383
_refine_ls_wR_factor_ref 0.1499
_reflns_Friedel_coverage 0.000
_reflns_number_gt 6198
_reflns_number_total 8174
_reflns_threshold_expression 'I > 2\s(I)'
_cod_data_source_file d4sc05740f2.cif
_cod_data_source_block mo_KB_6diazoester_0ma_a
_cod_depositor_comments 'Adding full bibliography for 1572840--1572853.cif.'
_cod_original_sg_symbol_H-M 'P 21/n'
_cod_database_code 1572843
_shelx_shelxl_version_number 2018/3
_shelx_space_group_comment
;
The symmetry employed for this shelxl refinement is uniquely defined
by the following loop, which should always be used as a source of
symmetry information in preference to the above space-group names.
They are only intended as comments.
;
_shelx_estimated_absorpt_t_min 0.986
_shelx_estimated_absorpt_t_max 0.994

loop_
_space_group_symop_operation_xyz
'x, y, z'
'-x+1/2, y+1/2, -z+1/2'
'-x, -y, -z'
'x-1/2, -y-1/2, z-1/2'

loop_
_atom_site_label
_atom_site_type_symbol
_atom_site_fract_x
_atom_site_fract_y
_atom_site_fract_z
_atom_site_U_iso_or_equiv
_atom_site_adp_type
_atom_site_occupancy
_atom_site_site_symmetry_order
_atom_site_calc_flag
_atom_site_refinement_flags_posn
_atom_site_refinement_flags_adp
_atom_site_refinement_flags_occupancy
_atom_site_disorder_assembly
_atom_site_disorder_group
O1 O 0.51699(15) 0.42173(12) 0.85775(8) 0.0417(4) Uani 1 1 d . . . . .
O2 O 0.64402(13) 0.54894(10) 0.86339(7) 0.0293(3) Uani 1 1 d . . . . .
N1 N 0.41979(14) 0.80815(11) 0.73089(7) 0.0194(3) Uani 1 1 d . . . . .
N2 N 0.31351(14) 0.74612(11) 0.63719(7) 0.0193(3) Uani 1 1 d . . . . .
N3 N 0.38492(15) 0.64282(12) 0.71362(7) 0.0217(3) Uani 1 1 d . . . . .
N4 N 0.47464(14) 0.62220(11) 0.76475(7) 0.0211(3) Uani 1 1 d . . . . .
C1 C 0.37647(16) 0.73165(13) 0.69646(8) 0.0179(4) Uani 1 1 d . . . . .
C2 C 0.39430(19) 0.90417(14) 0.70827(9) 0.0248(4) Uani 1 1 d . . . . .
H2A H 0.470061 0.943347 0.723862 0.030 Uiso 1 1 calc R U . . .
H2B H 0.320897 0.929467 0.725428 0.030 Uiso 1 1 calc R U . . .
C3 C 0.3649(2) 0.91039(15) 0.63846(9) 0.0269(4) Uani 1 1 d . . . . .
H3A H 0.444064 0.900065 0.621160 0.032 Uiso 1 1 calc R U . . .
H3B H 0.331472 0.973185 0.625671 0.032 Uiso 1 1 calc R U . . .
C4 C 0.26652(19) 0.83750(13) 0.61385(9) 0.0241(4) Uani 1 1 d . . . . .
H4A H 0.184457 0.851553 0.627638 0.029 Uiso 1 1 calc R U . . .
H4B H 0.251291 0.837599 0.567807 0.029 Uiso 1 1 calc R U . . .
C5 C 0.28314(17) 0.66691(13) 0.59682(8) 0.0196(4) Uani 1 1 d . . . . .
C6 C 0.16561(17) 0.62142(13) 0.59454(8) 0.0202(4) Uani 1 1 d . . . . .
C7 C 0.13889(19) 0.54517(14) 0.55514(9) 0.0241(4) Uani 1 1 d . . . . .
H7 H 0.060457 0.512403 0.553454 0.029 Uiso 1 1 calc R U . . .
C8 C 0.22551(19) 0.51643(14) 0.51824(10) 0.0269(4) Uani 1 1 d . . . . .
H8 H 0.206342 0.464008 0.491651 0.032 Uiso 1 1 calc R U . . .
C9 C 0.33954(19) 0.56375(14) 0.52003(10) 0.0271(4) Uani 1 1 d . . . . .
H9 H 0.397091 0.544334 0.493749 0.033 Uiso 1 1 calc R U . . .
C10 C 0.37174(18) 0.63935(14) 0.55961(9) 0.0229(4) Uani 1 1 d . . . . .
C11 C 0.50158(19) 0.68640(16) 0.56459(11) 0.0321(5) Uani 1 1 d . . . . .
H11 H 0.494395 0.749849 0.582634 0.039 Uiso 1 1 calc R U . . .
C12 C 0.6027(2) 0.6322(2) 0.60969(11) 0.0453(7) Uani 1 1 d . . . . .
H12A H 0.684679 0.665361 0.614910 0.068 Uiso 1 1 calc R U . . .
H12B H 0.612824 0.569795 0.592910 0.068 Uiso 1 1 calc R U . . .
H12C H 0.575067 0.626704 0.650070 0.068 Uiso 1 1 calc R U . . .
C13 C 0.5441(2) 0.69895(16) 0.50188(12) 0.0367(5) Uani 1 1 d . . . . .
H13A H 0.624111 0.734663 0.507574 0.055 Uiso 1 1 calc R U . . .
H13B H 0.477557 0.732550 0.473460 0.055 Uiso 1 1 calc R U . . .
H13C H 0.557837 0.637678 0.484317 0.055 Uiso 1 1 calc R U . . .
C14 C 0.06807(18) 0.65474(14) 0.63280(9) 0.0245(4) Uani 1 1 d . . . . .
H14 H 0.111755 0.700547 0.664029 0.029 Uiso 1 1 calc R U . . .
C15 C 0.0186(3) 0.57524(18) 0.66831(13) 0.0444(6) Uani 1 1 d . . . . .
H15A H -0.038763 0.600233 0.694924 0.067 Uiso 1 1 calc R U . . .
H15B H 0.091083 0.543674 0.694105 0.067 Uiso 1 1 calc R U . . .
H15C H -0.028385 0.530679 0.638736 0.067 Uiso 1 1 calc R U . . .
C16 C -0.04209(19) 0.70521(15) 0.59171(10) 0.0294(5) Uani 1 1 d . . . . .
H16A H -0.101289 0.729755 0.617533 0.044 Uiso 1 1 calc R U . . .
H16B H -0.087761 0.661531 0.561075 0.044 Uiso 1 1 calc R U . . .
H16C H -0.008049 0.756791 0.570096 0.044 Uiso 1 1 calc R U . . .
C17 C 0.46601(17) 0.80299(13) 0.79744(8) 0.0205(4) Uani 1 1 d . . . . .
C18 C 0.37917(18) 0.79289(14) 0.83806(9) 0.0233(4) Uani 1 1 d . . . . .
C19 C 0.4285(2) 0.79153(15) 0.90152(9) 0.0277(4) Uani 1 1 d . . . . .
H19 H 0.371970 0.782668 0.930282 0.033 Uiso 1 1 calc R U . . .
C20 C 0.5580(2) 0.80281(15) 0.92347(9) 0.0284(4) Uani 1 1 d . . . . .
H20 H 0.589636 0.801630 0.966952 0.034 Uiso 1 1 calc R U . . .
C21 C 0.64145(19) 0.81579(15) 0.88226(9) 0.0263(4) Uani 1 1 d . . . . .
H21 H 0.730011 0.825045 0.897909 0.032 Uiso 1 1 calc R U . . .
C22 C 0.59829(17) 0.81559(14) 0.81818(9) 0.0219(4) Uani 1 1 d . . . . .
C23 C 0.23523(19) 0.78351(16) 0.81569(10) 0.0279(4) Uani 1 1 d . . . . .
H23 H 0.218255 0.791709 0.769498 0.033 Uiso 1 1 calc R U . . .
C24 C 0.1610(2) 0.85950(17) 0.84371(11) 0.0346(5) Uani 1 1 d . . . . .
H24A H 0.069910 0.855582 0.825321 0.052 Uiso 1 1 calc R U . . .
H24B H 0.194246 0.920900 0.834901 0.052 Uiso 1 1 calc R U . . .
H24C H 0.171494 0.850604 0.888807 0.052 Uiso 1 1 calc R U . . .
C25 C 0.1877(2) 0.68658(17) 0.82995(12) 0.0397(6) Uani 1 1 d . . . . .
H25A H 0.095560 0.681857 0.813919 0.060 Uiso 1 1 calc R U . . .
H25B H 0.203632 0.676561 0.875036 0.060 Uiso 1 1 calc R U . . .
H25C H 0.233454 0.639217 0.810026 0.060 Uiso 1 1 calc R U . . .
C26 C 0.69236(18) 0.82587(15) 0.77352(10) 0.0264(4) Uani 1 1 d . . . . .
H26 H 0.642065 0.826730 0.730249 0.032 Uiso 1 1 calc R U . . .
C27 C 0.7671(2) 0.91714(17) 0.78397(11) 0.0356(5) Uani 1 1 d . . . . .
H27A H 0.826514 0.921537 0.754398 0.053 Uiso 1 1 calc R U . . .
H27B H 0.815616 0.918725 0.826530 0.053 Uiso 1 1 calc R U . . .
H27C H 0.707269 0.969764 0.777690 0.053 Uiso 1 1 calc R U . . .
C28 C 0.7838(2) 0.74239(17) 0.77892(12) 0.0373(5) Uani 1 1 d . . . . .
H28A H 0.836879 0.746493 0.746550 0.056 Uiso 1 1 calc R U . . .
H28B H 0.733970 0.684478 0.773721 0.056 Uiso 1 1 calc R U . . .
H28C H 0.838939 0.742786 0.819951 0.056 Uiso 1 1 calc R U . . .
C29 C 0.45968(18) 0.53954(14) 0.78523(9) 0.0243(4) Uani 1 1 d . . . . .
H29 H 0.390516 0.503216 0.764120 0.029 Uiso 1 1 calc R U . . .
C30 C 0.54237(18) 0.49802(15) 0.83891(10) 0.0252(4) Uani 1 1 d . . . . .
C31 C 0.7307(2) 0.51527(16) 0.91940(11) 0.0343(5) Uani 1 1 d . . . . .
C32 C 0.6576(3) 0.5059(2) 0.97332(12) 0.0552(8) Uani 1 1 d . . . . .
H32A H 0.718171 0.493928 1.011872 0.083 Uiso 1 1 calc R U . . .
H32B H 0.596879 0.453892 0.965166 0.083 Uiso 1 1 calc R U . . .
H32C H 0.610625 0.563687 0.977567 0.083 Uiso 1 1 calc R U . . .
C33 C 0.7923(2) 0.42454(18) 0.90563(12) 0.0414(6) Uani 1 1 d . . . . .
H33A H 0.858737 0.407552 0.940997 0.062 Uiso 1 1 calc R U . . .
H33B H 0.831017 0.431776 0.868340 0.062 Uiso 1 1 calc R U . . .
H33C H 0.727092 0.375405 0.898622 0.062 Uiso 1 1 calc R U . . .
C34 C 0.8278(3) 0.5927(2) 0.93228(15) 0.0605(9) Uani 1 1 d . . . . .
H34A H 0.886495 0.579932 0.971311 0.091 Uiso 1 1 calc R U . . .
H34B H 0.783549 0.651922 0.935770 0.091 Uiso 1 1 calc R U . . .
H34C H 0.876462 0.596526 0.898155 0.091 Uiso 1 1 calc R U . . .

loop_
_atom_site_aniso_label
_atom_site_aniso_U_11
_atom_site_aniso_U_22
_atom_site_aniso_U_33
_atom_site_aniso_U_23
_atom_site_aniso_U_13
_atom_site_aniso_U_12
O1 0.0320(8) 0.0367(9) 0.0529(11) 0.0196(8) -0.0019(7) -0.0068(7)
O2 0.0261(7) 0.0254(8) 0.0325(8) 0.0030(6) -0.0053(6) -0.0032(6)
N1 0.0185(7) 0.0224(8) 0.0170(7) -0.0026(6) 0.0021(6) -0.0017(6)
N2 0.0206(7) 0.0179(8) 0.0184(8) -0.0018(6) 0.0008(6) 0.0010(6)
N3 0.0196(7) 0.0244(8) 0.0198(8) -0.0008(7) 0.0004(6) 0.0003(6)
N4 0.0182(7) 0.0251(9) 0.0203(8) -0.0037(7) 0.0039(6) 0.0004(6)
C1 0.0127(8) 0.0213(9) 0.0206(9) -0.0034(7) 0.0054(7) -0.0005(7)
C2 0.0257(9) 0.0219(10) 0.0261(10) -0.0036(8) 0.0025(8) -0.0023(8)
C3 0.0294(10) 0.0227(10) 0.0283(10) -0.0011(8) 0.0044(8) -0.0011(8)
C4 0.0263(10) 0.0197(10) 0.0245(10) -0.0010(8) -0.0004(8) 0.0017(8)
C5 0.0201(8) 0.0173(9) 0.0195(9) -0.0021(7) -0.0014(7) 0.0012(7)
C6 0.0212(9) 0.0207(9) 0.0172(9) 0.0035(7) -0.0008(7) 0.0010(7)
C7 0.0227(9) 0.0222(10) 0.0249(10) 0.0009(8) -0.0023(8) -0.0006(8)
C8 0.0294(10) 0.0208(10) 0.0273(10) -0.0068(8) -0.0041(8) 0.0020(8)
C9 0.0260(10) 0.0274(11) 0.0271(10) -0.0064(8) 0.0023(8) 0.0065(8)
C10 0.0218(9) 0.0206(10) 0.0255(10) -0.0045(8) 0.0018(8) 0.0021(7)
C11 0.0246(10) 0.0321(12) 0.0418(13) -0.0168(10) 0.0122(9) -0.0024(9)
C12 0.0192(10) 0.086(2) 0.0311(12) -0.0162(13) 0.0045(9) -0.0014(11)
C13 0.0339(11) 0.0287(12) 0.0514(14) 0.0012(11) 0.0183(11) 0.0017(10)
C14 0.0231(9) 0.0251(10) 0.0256(10) 0.0002(8) 0.0048(8) -0.0041(8)
C15 0.0516(15) 0.0393(14) 0.0478(15) 0.0132(12) 0.0238(12) -0.0022(12)
C16 0.0236(10) 0.0280(11) 0.0362(12) -0.0047(9) 0.0039(8) -0.0002(8)
C17 0.0208(9) 0.0218(9) 0.0187(9) -0.0041(7) 0.0032(7) -0.0012(7)
C18 0.0234(9) 0.0236(10) 0.0236(10) -0.0049(8) 0.0062(8) -0.0012(8)
C19 0.0307(10) 0.0323(11) 0.0221(10) -0.0045(9) 0.0101(8) -0.0012(9)
C20 0.0335(11) 0.0312(11) 0.0193(10) -0.0049(8) 0.0010(8) 0.0011(9)
C21 0.0223(9) 0.0286(11) 0.0263(10) -0.0060(8) -0.0003(8) -0.0002(8)
C22 0.0204(9) 0.0223(10) 0.0235(10) -0.0053(8) 0.0048(7) -0.0013(7)
C23 0.0221(9) 0.0363(12) 0.0264(10) -0.0047(9) 0.0076(8) -0.0029(8)
C24 0.0258(10) 0.0432(14) 0.0364(12) -0.0052(10) 0.0094(9) 0.0034(9)
C25 0.0277(11) 0.0392(13) 0.0550(15) -0.0053(12) 0.0153(11) -0.0085(10)
C26 0.0188(9) 0.0349(12) 0.0262(10) -0.0039(9) 0.0061(8) -0.0037(8)
C27 0.0256(10) 0.0403(13) 0.0426(13) 0.0002(11) 0.0110(10) -0.0075(10)
C28 0.0277(11) 0.0404(13) 0.0467(14) -0.0089(11) 0.0142(10) 0.0007(10)
C29 0.0183(9) 0.0258(10) 0.0283(10) -0.0004(8) 0.0028(8) -0.0023(8)
C30 0.0195(9) 0.0270(11) 0.0298(11) 0.0021(9) 0.0061(8) 0.0006(8)
C31 0.0338(11) 0.0306(12) 0.0334(12) 0.0031(9) -0.0083(9) -0.0008(9)
C32 0.0587(17) 0.074(2) 0.0305(13) -0.0043(14) 0.0009(12) 0.0080(15)
C33 0.0292(11) 0.0439(15) 0.0473(14) -0.0018(12) -0.0036(10) 0.0078(10)
C34 0.0495(16) 0.0480(17) 0.069(2) 0.0164(15) -0.0301(14) -0.0149(13)

loop_
_atom_type_symbol
_atom_type_description
_atom_type_scat_dispersion_real
_atom_type_scat_dispersion_imag
_atom_type_scat_source
C C 0.0033 0.0016 'International Tables Vol C Tables 4.2.6.8 and 6.1.1.4'
H H 0.0000 0.0000 'International Tables Vol C Tables 4.2.6.8 and 6.1.1.4'
N N 0.0061 0.0033 'International Tables Vol C Tables 4.2.6.8 and 6.1.1.4'
O O 0.0106 0.0060 'International Tables Vol C Tables 4.2.6.8 and 6.1.1.4'

loop_
_geom_angle_atom_site_label_1
_geom_angle_atom_site_label_2
_geom_angle_atom_site_label_3
_geom_angle
_geom_angle_site_symmetry_1
_geom_angle_site_symmetry_3
_geom_angle_publ_flag
C30 O2 C31 119.62(16) . . ?
C1 N1 C17 122.20(16) . . ?
C1 N1 C2 122.94(15) . . ?
C17 N1 C2 113.17(15) . . ?
C1 N2 C5 118.72(15) . . ?
C1 N2 C4 123.17(16) . . ?
C5 N2 C4 117.94(15) . . ?
C1 N3 N4 116.22(15) . . ?
C29 N4 N3 111.92(16) . . ?
N3 C1 N1 128.14(17) . . ?
N3 C1 N2 114.31(16) . . ?
N1 C1 N2 117.53(17) . . ?
N1 C2 C3 112.87(16) . . ?
N1 C2 H2A 109.0 . . ?
C3 C2 H2A 109.0 . . ?
N1 C2 H2B 109.0 . . ?
C3 C2 H2B 109.0 . . ?
H2A C2 H2B 107.8 . . ?
C2 C3 C4 109.10(17) . . ?
C2 C3 H3A 109.9 . . ?
C4 C3 H3A 109.9 . . ?
C2 C3 H3B 109.9 . . ?
C4 C3 H3B 109.9 . . ?
H3A C3 H3B 108.3 . . ?
N2 C4 C3 109.02(16) . . ?
N2 C4 H4A 109.9 . . ?
C3 C4 H4A 109.9 . . ?
N2 C4 H4B 109.9 . . ?
C3 C4 H4B 109.9 . . ?
H4A C4 H4B 108.3 . . ?
C6 C5 C10 122.04(17) . . ?
C6 C5 N2 119.44(17) . . ?
C10 C5 N2 118.50(16) . . ?
C7 C6 C5 118.17(18) . . ?
C7 C6 C14 120.33(17) . . ?
C5 C6 C14 121.49(17) . . ?
C8 C7 C6 120.68(18) . . ?
C8 C7 H7 119.7 . . ?
C6 C7 H7 119.7 . . ?
C9 C8 C7 120.22(19) . . ?
C9 C8 H8 119.9 . . ?
C7 C8 H8 119.9 . . ?
C8 C9 C10 121.23(19) . . ?
C8 C9 H9 119.4 . . ?
C10 C9 H9 119.4 . . ?
C9 C10 C5 117.63(18) . . ?
C9 C10 C11 120.71(18) . . ?
C5 C10 C11 121.58(17) . . ?
C10 C11 C13 113.27(18) . . ?
C10 C11 C12 110.0(2) . . ?
C13 C11 C12 110.68(18) . . ?
C10 C11 H11 107.6 . . ?
C13 C11 H11 107.6 . . ?
C12 C11 H11 107.6 . . ?
C11 C12 H12A 109.5 . . ?
C11 C12 H12B 109.5 . . ?
H12A C12 H12B 109.5 . . ?
C11 C12 H12C 109.5 . . ?
H12A C12 H12C 109.5 . . ?
H12B C12 H12C 109.5 . . ?
C11 C13 H13A 109.5 . . ?
C11 C13 H13B 109.5 . . ?
H13A C13 H13B 109.5 . . ?
C11 C13 H13C 109.5 . . ?
H13A C13 H13C 109.5 . . ?
H13B C13 H13C 109.5 . . ?
C6 C14 C15 111.95(18) . . ?
C6 C14 C16 110.55(16) . . ?
C15 C14 C16 111.02(18) . . ?
C6 C14 H14 107.7 . . ?
C15 C14 H14 107.7 . . ?
C16 C14 H14 107.7 . . ?
C14 C15 H15A 109.5 . . ?
C14 C15 H15B 109.5 . . ?
H15A C15 H15B 109.5 . . ?
C14 C15 H15C 109.5 . . ?
H15A C15 H15C 109.5 . . ?
H15B C15 H15C 109.5 . . ?
C14 C16 H16A 109.5 . . ?
C14 C16 H16B 109.5 . . ?
H16A C16 H16B 109.5 . . ?
C14 C16 H16C 109.5 . . ?
H16A C16 H16C 109.5 . . ?
H16B C16 H16C 109.5 . . ?
C18 C17 C22 122.73(17) . . ?
C18 C17 N1 119.89(16) . . ?
C22 C17 N1 117.20(16) . . ?
C19 C18 C17 117.42(18) . . ?
C19 C18 C23 119.81(18) . . ?
C17 C18 C23 122.76(17) . . ?
C20 C19 C18 121.33(19) . . ?
C20 C19 H19 119.3 . . ?
C18 C19 H19 119.3 . . ?
C19 C20 C21 120.06(19) . . ?
C19 C20 H20 120.0 . . ?
C21 C20 H20 120.0 . . ?
C20 C21 C22 121.30(18) . . ?
C20 C21 H21 119.4 . . ?
C22 C21 H21 119.4 . . ?
C21 C22 C17 117.11(17) . . ?
C21 C22 C26 120.53(17) . . ?
C17 C22 C26 122.34(17) . . ?
C18 C23 C25 111.22(18) . . ?
C18 C23 C24 111.36(17) . . ?
C25 C23 C24 110.77(18) . . ?
C18 C23 H23 107.8 . . ?
C25 C23 H23 107.8 . . ?
C24 C23 H23 107.8 . . ?
C23 C24 H24A 109.5 . . ?
C23 C24 H24B 109.5 . . ?
H24A C24 H24B 109.5 . . ?
C23 C24 H24C 109.5 . . ?
H24A C24 H24C 109.5 . . ?
H24B C24 H24C 109.5 . . ?
C23 C25 H25A 109.5 . . ?
C23 C25 H25B 109.5 . . ?
H25A C25 H25B 109.5 . . ?
C23 C25 H25C 109.5 . . ?
H25A C25 H25C 109.5 . . ?
H25B C25 H25C 109.5 . . ?
C22 C26 C27 111.67(17) . . ?
C22 C26 C28 110.62(18) . . ?
C27 C26 C28 110.75(17) . . ?
C22 C26 H26 107.9 . . ?
C27 C26 H26 107.9 . . ?
C28 C26 H26 107.9 . . ?
C26 C27 H27A 109.5 . . ?
C26 C27 H27B 109.5 . . ?
H27A C27 H27B 109.5 . . ?
C26 C27 H27C 109.5 . . ?
H27A C27 H27C 109.5 . . ?
H27B C27 H27C 109.5 . . ?
C26 C28 H28A 109.5 . . ?
C26 C28 H28B 109.5 . . ?
H28A C28 H28B 109.5 . . ?
C26 C28 H28C 109.5 . . ?
H28A C28 H28C 109.5 . . ?
H28B C28 H28C 109.5 . . ?
N4 C29 C30 124.14(18) . . ?
N4 C29 H29 117.9 . . ?
C30 C29 H29 117.9 . . ?
O1 C30 O2 124.66(19) . . ?
O1 C30 C29 120.08(19) . . ?
O2 C30 C29 115.25(17) . . ?
O2 C31 C34 102.63(18) . . ?
O2 C31 C33 110.17(19) . . ?
C34 C31 C33 111.6(2) . . ?
O2 C31 C32 110.01(19) . . ?
C34 C31 C32 110.1(2) . . ?
C33 C31 C32 111.9(2) . . ?
C31 C32 H32A 109.5 . . ?
C31 C32 H32B 109.5 . . ?
H32A C32 H32B 109.5 . . ?
C31 C32 H32C 109.5 . . ?
H32A C32 H32C 109.5 . . ?
H32B C32 H32C 109.5 . . ?
C31 C33 H33A 109.5 . . ?
C31 C33 H33B 109.5 . . ?
H33A C33 H33B 109.5 . . ?
C31 C33 H33C 109.5 . . ?
H33A C33 H33C 109.5 . . ?
H33B C33 H33C 109.5 . . ?
C31 C34 H34A 109.5 . . ?
C31 C34 H34B 109.5 . . ?
H34A C34 H34B 109.5 . . ?
C31 C34 H34C 109.5 . . ?
H34A C34 H34C 109.5 . . ?
H34B C34 H34C 109.5 . . ?

loop_
_geom_bond_atom_site_label_1
_geom_bond_atom_site_label_2
_geom_bond_distance
_geom_bond_site_symmetry_2
_geom_bond_publ_flag
O1 C30 1.216(3) . ?
O2 C30 1.333(2) . ?
O2 C31 1.476(2) . ?
N1 C1 1.363(2) . ?
N1 C17 1.452(2) . ?
N1 C2 1.472(3) . ?
N2 C1 1.364(2) . ?
N2 C5 1.439(2) . ?
N2 C4 1.462(2) . ?
N3 C1 1.327(2) . ?
N3 N4 1.366(2) . ?
N4 C29 1.287(3) . ?
C2 C3 1.504(3) . ?
C2 H2A 0.9900 . ?
C2 H2B 0.9900 . ?
C3 C4 1.507(3) . ?
C3 H3A 0.9900 . ?
C3 H3B 0.9900 . ?
C4 H4A 0.9900 . ?
C4 H4B 0.9900 . ?
C5 C6 1.399(3) . ?
C5 C10 1.403(3) . ?
C6 C7 1.390(3) . ?
C6 C14 1.516(3) . ?
C7 C8 1.387(3) . ?
C7 H7 0.9500 . ?
C8 C9 1.381(3) . ?
C8 H8 0.9500 . ?
C9 C10 1.391(3) . ?
C9 H9 0.9500 . ?
C10 C11 1.519(3) . ?
C11 C13 1.526(3) . ?
C11 C12 1.533(3) . ?
C11 H11 1.0000 . ?
C12 H12A 0.9800 . ?
C12 H12B 0.9800 . ?
C12 H12C 0.9800 . ?
C13 H13A 0.9800 . ?
C13 H13B 0.9800 . ?
C13 H13C 0.9800 . ?
C14 C15 1.523(3) . ?
C14 C16 1.524(3) . ?
C14 H14 1.0000 . ?
C15 H15A 0.9800 . ?
C15 H15B 0.9800 . ?
C15 H15C 0.9800 . ?
C16 H16A 0.9800 . ?
C16 H16B 0.9800 . ?
C16 H16C 0.9800 . ?
C17 C18 1.394(3) . ?
C17 C22 1.407(3) . ?
C18 C19 1.393(3) . ?
C18 C23 1.524(3) . ?
C19 C20 1.381(3) . ?
C19 H19 0.9500 . ?
C20 C21 1.381(3) . ?
C20 H20 0.9500 . ?
C21 C22 1.394(3) . ?
C21 H21 0.9500 . ?
C22 C26 1.520(3) . ?
C23 C25 1.529(3) . ?
C23 C24 1.533(3) . ?
C23 H23 1.0000 . ?
C24 H24A 0.9800 . ?
C24 H24B 0.9800 . ?
C24 H24C 0.9800 . ?
C25 H25A 0.9800 . ?
C25 H25B 0.9800 . ?
C25 H25C 0.9800 . ?
C26 C27 1.527(3) . ?
C26 C28 1.532(3) . ?
C26 H26 1.0000 . ?
C27 H27A 0.9800 . ?
C27 H27B 0.9800 . ?
C27 H27C 0.9800 . ?
C28 H28A 0.9800 . ?
C28 H28B 0.9800 . ?
C28 H28C 0.9800 . ?
C29 C30 1.461(3) . ?
C29 H29 0.9500 . ?
C31 C34 1.506(3) . ?
C31 C33 1.510(3) . ?
C31 C32 1.526(4) . ?
C32 H32A 0.9800 . ?
C32 H32B 0.9800 . ?
C32 H32C 0.9800 . ?
C33 H33A 0.9800 . ?
C33 H33B 0.9800 . ?
C33 H33C 0.9800 . ?
C34 H34A 0.9800 . ?
C34 H34B 0.9800 . ?
C34 H34C 0.9800 . ?

loop_
_geom_torsion_atom_site_label_1
_geom_torsion_atom_site_label_2
_geom_torsion_atom_site_label_3
_geom_torsion_atom_site_label_4
_geom_torsion
_geom_torsion_site_symmetry_1
_geom_torsion_site_symmetry_2
_geom_torsion_site_symmetry_3
_geom_torsion_site_symmetry_4
_geom_torsion_publ_flag
C1 N3 N4 C29 167.28(17) . . . . ?
N4 N3 C1 N1 -18.8(3) . . . . ?
N4 N3 C1 N2 162.85(15) . . . . ?
C17 N1 C1 N3 -10.2(3) . . . . ?
C2 N1 C1 N3 -174.33(18) . . . . ?
C17 N1 C1 N2 168.12(16) . . . . ?
C2 N1 C1 N2 4.0(2) . . . . ?
C5 N2 C1 N3 -10.3(2) . . . . ?
C4 N2 C1 N3 164.88(17) . . . . ?
C5 N2 C1 N1 171.09(16) . . . . ?
C4 N2 C1 N1 -13.7(3) . . . . ?
C1 N1 C2 C3 -22.9(2) . . . . ?
C17 N1 C2 C3 171.70(16) . . . . ?
N1 C2 C3 C4 48.1(2) . . . . ?
C1 N2 C4 C3 40.3(2) . . . . ?
C5 N2 C4 C3 -144.41(17) . . . . ?
C2 C3 C4 N2 -55.2(2) . . . . ?
C1 N2 C5 C6 90.8(2) . . . . ?
C4 N2 C5 C6 -84.7(2) . . . . ?
C1 N2 C5 C10 -90.9(2) . . . . ?
C4 N2 C5 C10 93.6(2) . . . . ?
C10 C5 C6 C7 1.7(3) . . . . ?
N2 C5 C6 C7 179.98(16) . . . . ?
C10 C5 C6 C14 -177.10(18) . . . . ?
N2 C5 C6 C14 1.2(3) . . . . ?
C5 C6 C7 C8 -1.3(3) . . . . ?
C14 C6 C7 C8 177.54(18) . . . . ?
C6 C7 C8 C9 -0.3(3) . . . . ?
C7 C8 C9 C10 1.6(3) . . . . ?
C8 C9 C10 C5 -1.2(3) . . . . ?
C8 C9 C10 C11 175.5(2) . . . . ?
C6 C5 C10 C9 -0.5(3) . . . . ?
N2 C5 C10 C9 -178.79(17) . . . . ?
C6 C5 C10 C11 -177.17(19) . . . . ?
N2 C5 C10 C11 4.5(3) . . . . ?
C9 C10 C11 C13 41.8(3) . . . . ?
C5 C10 C11 C13 -141.6(2) . . . . ?
C9 C10 C11 C12 -82.6(2) . . . . ?
C5 C10 C11 C12 93.9(2) . . . . ?
C7 C6 C14 C15 50.1(3) . . . . ?
C5 C6 C14 C15 -131.1(2) . . . . ?
C7 C6 C14 C16 -74.2(2) . . . . ?
C5 C6 C14 C16 104.6(2) . . . . ?
C1 N1 C17 C18 -74.7(2) . . . . ?
C2 N1 C17 C18 90.9(2) . . . . ?
C1 N1 C17 C22 110.0(2) . . . . ?
C2 N1 C17 C22 -84.5(2) . . . . ?
C22 C17 C18 C19 -2.8(3) . . . . ?
N1 C17 C18 C19 -177.86(18) . . . . ?
C22 C17 C18 C23 177.24(19) . . . . ?
N1 C17 C18 C23 2.1(3) . . . . ?
C17 C18 C19 C20 2.1(3) . . . . ?
C23 C18 C19 C20 -177.9(2) . . . . ?
C18 C19 C20 C21 0.0(3) . . . . ?
C19 C20 C21 C22 -1.6(3) . . . . ?
C20 C21 C22 C17 0.9(3) . . . . ?
C20 C21 C22 C26 -177.4(2) . . . . ?
C18 C17 C22 C21 1.3(3) . . . . ?
N1 C17 C22 C21 176.52(17) . . . . ?
C18 C17 C22 C26 179.56(19) . . . . ?
N1 C17 C22 C26 -5.2(3) . . . . ?
C19 C18 C23 C25 -67.0(3) . . . . ?
C17 C18 C23 C25 113.0(2) . . . . ?
C19 C18 C23 C24 57.1(3) . . . . ?
C17 C18 C23 C24 -122.9(2) . . . . ?
C21 C22 C26 C27 -59.2(3) . . . . ?
C17 C22 C26 C27 122.5(2) . . . . ?
C21 C22 C26 C28 64.6(2) . . . . ?
C17 C22 C26 C28 -113.6(2) . . . . ?
N3 N4 C29 C30 179.24(18) . . . . ?
C31 O2 C30 O1 -3.5(3) . . . . ?
C31 O2 C30 C29 177.37(18) . . . . ?
N4 C29 C30 O1 175.3(2) . . . . ?
N4 C29 C30 O2 -5.5(3) . . . . ?
C30 O2 C31 C34 -178.5(2) . . . . ?
C30 O2 C31 C33 62.6(3) . . . . ?
C30 O2 C31 C32 -61.3(3) . . . . ?
